data_1530283
loop_
_publ_author_name
'Lii, K.-H.'
'Wang, C.-C.'

_publ_section_title
;
 A new mixed-valence molybdenum phosphate with a tunnel structure: Cs3 Mo6
 P10 O38
;
_journal_name_full 'Journal of Solid State Chemistry'
_journal_page_first 117
_journal_page_last 123
_journal_volume 77
_journal_year 1988
_chemical_formula_sum 'Cs3 Mo6 O38 P10'
_chemical_name_systematic 'Cs3 (Mo6 P10 O38)'
_space_group_IT_number 2
_symmetry_space_group_name_Hall '-P 1'
_symmetry_space_group_name_H-M 'P -1'
_cell_angle_alpha 91.15
_cell_angle_beta 105.92
_cell_angle_gamma 90.04
_cell_formula_units_Z 1
_cell_length_a 9.511
_cell_length_b 14.232
_cell_length_c 6.437
_cell_volume 837.711
_citation_journal_id_ASTM JSSCBI
_cod_data_source_file Lii_JSSCBI_1988_1669.cif
_cod_data_source_block Cs3Mo6O38P10
_cod_original_cell_volume 837.7109
_cod_database_code 1530283

loop_
_symmetry_equiv_pos_as_xyz
x,y,z
-x,-y,-z

loop_
_atom_site_label
_atom_site_type_symbol
_atom_site_fract_x
_atom_site_fract_y
_atom_site_fract_z
_atom_site_occupancy
_atom_site_U_iso_or_equiv
O13 O-2 0.226 -0.011 -0.335 1 0.0
Cs2 Cs+1 -0.3736 -0.2834 -0.0419 1 0.0
O16 O-2 0.282 -0.524 -0.703 1 0.0
O9 O-2 0.314 0.001 -0.673 1 0.0
O10 O-2 0.588 -0.111 -0.654 1 0.0
O12 O-2 0.362 -0.102 -0.025 1 0.0
O3 O-2 -0.055 -0.242 -0.075 1 0.0
O19 O-2 0.202 -0.521 -0.36 1 0.0
O17 O-2 0.552 -0.424 -0.658 1 0.0
O15 O-2 0.335 -0.372 -0.419 1 0.0
Mo2 Mo+4 0.3696 -0.1364 -0.7129 1 0.0
O7 O-2 0.15 -0.166 -0.788 1 0.0
O5 O-2 0.148 -0.171 -0.296 1 0.0
P3 P+5 0.2802 0.0601 -0.49 1 0.0
O11 O-2 0.392 -0.265 -0.739 1 0.0
Mo3 Mo+4 0.3368 -0.3868 -0.7357 1 0.0
O1 O-2 -0.155 -0.123 -0.423 1 0.0
P5 P+5 0.2358 -0.4108 -0.286 1 0.0
O14 O-2 0.127 -0.344 -0.826 1 0.0
O4 O-2 -0.055 -0.25 -0.695 1 0.0
P2 P+5 0.2826 -0.113 -0.259 1 0.0
O8 O-2 0.385 -0.145 -0.392 1 0.0
P1 P+5 0.047 -0.2526 -0.842 1 0.0
Cs1 Cs+1 0 0 0 1 0.0
Mo1 Mo+3 -0.0402 -0.2495 -0.3804 1 0.0
O2 O-2 -0.234 -0.327 -0.464 1 0.0
O18 O-2 0.325 -0.412 -0.054 1 0.0
P4 P+5 0.2956 -0.5752 -0.494 1 0.0
O6 O-2 0.089 -0.367 -0.324 1 0.0
